data_7045034
loop_
_publ_author_name
'Hutchinson, Daniel John'
'Clauss, Reike'
'S\'arosi, Menyh\'art-Botond'
'Hey-Hawkins, Evamarie'

_publ_section_title
;
 Supramolecular self-assembly of heterobimetallic complexes: a new
 N,P-based, selective heteroditopic ligand.
;
_journal_issue 4
_journal_name_full 'Dalton transactions (Cambridge, England : 2003)'
_journal_page_first 1053
_journal_page_last 1061
_journal_paper_doi 10.1039/c7dt04449f
_journal_volume 47
_journal_year 2018
_chemical_formula_moiety 'C27 H30 Cl3 N7 O P Pd Zn, C7 H8, C H3 N O2'
_chemical_formula_sum 'C35 H41 Cl3 N8 O3 P Pd Zn'
_chemical_formula_weight 930.87
_space_group_crystal_system monoclinic
_space_group_IT_number 14
_space_group_name_Hall '-P 2ybc'
_space_group_name_H-M_alt 'P 1 21/c 1'
_symmetry_space_group_name_Hall '-P 2ybc'
_symmetry_space_group_name_H-M 'P 1 21/c 1'
_atom_sites_solution_hydrogens mixed
_audit_creation_method SHELXL-2013
_audit_update_record
;
2017-10-26 deposited with the CCDC.
2017-12-12 downloaded from the CCDC.
;
_cell_angle_alpha 90
_cell_angle_beta 94.602(4)
_cell_angle_gamma 90
_cell_formula_units_Z 4
_cell_length_a 14.9279(5)
_cell_length_b 14.9701(5)
_cell_length_c 21.8728(8)
_cell_measurement_reflns_used 13204
_cell_measurement_temperature 130.00(14)
_cell_measurement_theta_max 27.8460
_cell_measurement_theta_min 2.5900
_cell_volume 4872.2(3)
_computing_cell_refinement
;
CrysAlisPro, Agilent Technologies,
Version 1.171.37.35 (release 13-08-2014 CrysAlis171 .NET)
(compiled Aug 13 2014,18:06:01)
;
_computing_data_collection
;
CrysAlisPro, Agilent Technologies,
Version 1.171.37.35 (release 13-08-2014 CrysAlis171 .NET)
(compiled Aug 13 2014,18:06:01)
;
_computing_data_reduction
;
CrysAlisPro, Agilent Technologies,
Version 1.171.37.35 (release 13-08-2014 CrysAlis171 .NET)
(compiled Aug 13 2014,18:06:01)
;
_computing_molecular_graphics 'Bruker SHELXTL'
_computing_publication_material 'Bruker SHELXTL'
_computing_structure_refinement 'SHELXL-2013 (Sheldrick, 2013)'
_computing_structure_solution 'SHELXL-2013 (Sheldrick, 2013)'
_diffrn_ambient_temperature 130.00(14)
_diffrn_detector_area_resol_mean 16.3560
_diffrn_measured_fraction_theta_full 0.999
_diffrn_measured_fraction_theta_max 0.999
_diffrn_measurement_device_type 'Xcalibur, Sapphire3, Gemini'
_diffrn_measurement_method '\w scans'
_diffrn_radiation_type 'Mo K\a'
_diffrn_radiation_wavelength 0.71073
_diffrn_reflns_av_R_equivalents 0.0431
_diffrn_reflns_av_unetI/netI 0.0382
_diffrn_reflns_Laue_measured_fraction_full 0.999
_diffrn_reflns_Laue_measured_fraction_max 0.999
_diffrn_reflns_limit_h_max 18
_diffrn_reflns_limit_h_min -17
_diffrn_reflns_limit_k_max 18
_diffrn_reflns_limit_k_min -18
_diffrn_reflns_limit_l_max 26
_diffrn_reflns_limit_l_min -26
_diffrn_reflns_number 39731
_diffrn_reflns_point_group_measured_fraction_full 0.999
_diffrn_reflns_point_group_measured_fraction_max 0.999
_diffrn_reflns_theta_full 25.242
_diffrn_reflns_theta_max 25.498
_diffrn_reflns_theta_min 2.191
_diffrn_source 'Enhance (Mo) X-ray Source'
_exptl_absorpt_coefficient_mu 1.096
_exptl_absorpt_correction_T_max 1.00000
_exptl_absorpt_correction_T_min 0.99066
_exptl_absorpt_correction_type multi-scan
_exptl_absorpt_process_details
;
CrysAlisPro, Agilent Technologies,
Version 1.171.37.35 (release 13-08-2014 CrysAlis171 .NET)
(compiled Aug 13 2014,18:06:01)
Empirical absorption correction using spherical harmonics,
 implemented in SCALE3 ABSPACK scaling algorithm.
Empirical absorption correction using spherical harmonics,
 implemented in SCALE3 ABSPACK scaling algorithm.
;
_exptl_crystal_colour 'clear intense orange'
_exptl_crystal_density_diffrn 1.269
_exptl_crystal_description prism
_exptl_crystal_F_000 1892
_exptl_crystal_recrystallization_method 'Vapour deposition'
_exptl_crystal_size_max 0.2000
_exptl_crystal_size_mid 0.2000
_exptl_crystal_size_min 0.0400
_refine_diff_density_max 1.786
_refine_diff_density_min -0.494
_refine_diff_density_rms 0.101
_refine_ls_extinction_method none
_refine_ls_goodness_of_fit_ref 1.029
_refine_ls_hydrogen_treatment mixed
_refine_ls_matrix_type full
_refine_ls_number_parameters 479
_refine_ls_number_reflns 9061
_refine_ls_number_restraints 0
_refine_ls_restrained_S_all 1.029
_refine_ls_R_factor_all 0.0617
_refine_ls_R_factor_gt 0.0481
_refine_ls_shift/su_max 0.000
_refine_ls_shift/su_mean 0.000
_refine_ls_structure_factor_coef Fsqd
_refine_ls_weighting_details 'w=1/[\s^2^(Fo^2^)+(0.0767P)^2^+6.2884P] where P=(Fo^2^+2Fc^2^)/3'
_refine_ls_weighting_scheme calc
_refine_ls_wR_factor_gt 0.1287
_refine_ls_wR_factor_ref 0.1352
_reflns_Friedel_coverage 0.000
_reflns_number_gt 7253
_reflns_number_total 9061
_reflns_threshold_expression 'I > 2\s(I)'
_cod_data_source_file c7dt04449f2.cif
_cod_data_source_block L1ZnPd
_cod_depositor_comments 'Adding full bibliography for 7045032--7045034.cif.'
_cod_database_code 7045034
_shelx_space_group_comment
;
The symmetry employed for this shelxl refinement is uniquely defined
by the following loop, which should always be used as a source of
symmetry information in preference to the above space-group names.
They are only intended as comments.
;
_shelxl_version_number 2013-4

loop_
_space_group_symop_operation_xyz
'x, y, z'
'-x, y+1/2, -z+1/2'
'-x, -y, -z'
'x, -y-1/2, z-1/2'

loop_
_atom_site_label
_atom_site_type_symbol
_atom_site_fract_x
_atom_site_fract_y
_atom_site_fract_z
_atom_site_U_iso_or_equiv
_atom_site_adp_type
_atom_site_occupancy
_atom_site_site_symmetry_order
_atom_site_calc_flag
_atom_site_refinement_flags_posn
_atom_site_refinement_flags_adp
C2 C 0.7606(3) 0.1748(3) 0.13483(19) 0.0274(9) Uani 1 1 d . .
C4 C 0.6093(3) 0.1874(3) 0.10520(18) 0.0264(9) Uani 1 1 d . .
C5 C 0.6145(3) 0.2793(3) 0.1096(2) 0.0292(9) Uani 1 1 d . .
H5 H 0.5650 0.3154 0.0991 0.035 Uiso 1 1 calc R U
C6 C 0.6968(3) 0.3149(3) 0.13053(19) 0.0265(9) Uani 1 1 d . .
C7 C 0.8415(3) 0.1171(3) 0.1454(2) 0.0352(10) Uani 1 1 d . .
H7A H 0.8475 0.0980 0.1874 0.053 Uiso 1 1 calc R U
H7B H 0.8940 0.1502 0.1365 0.053 Uiso 1 1 calc R U
H7C H 0.8353 0.0658 0.1191 0.053 Uiso 1 1 calc R U
C8 C 0.4436(3) 0.1874(3) 0.0752(2) 0.0384(11) Uani 1 1 d . .
H8A H 0.4157 0.1661 0.0369 0.058 Uiso 1 1 calc R U
H8B H 0.4528 0.2508 0.0728 0.058 Uiso 1 1 calc R U
H8C H 0.4055 0.1747 0.1075 0.058 Uiso 1 1 calc R U
C9 C 0.6335(3) 0.4684(3) 0.1310(3) 0.0402(12) Uani 1 1 d . .
H9A H 0.6458 0.5184 0.1578 0.060 Uiso 1 1 calc R U
H9B H 0.5790 0.4398 0.1409 0.060 Uiso 1 1 calc R U
H9C H 0.6268 0.4889 0.0893 0.060 Uiso 1 1 calc R U
C10 C 0.4654(3) 0.0033(3) 0.07514(19) 0.0293(9) Uani 1 1 d . .
H10 H 0.4085 0.0279 0.0672 0.035 Uiso 1 1 calc R U
C11 C 0.4804(3) -0.0933(3) 0.07470(19) 0.0308(10) Uani 1 1 d . .
C12 C 0.4088(3) -0.1518(3) 0.0627(2) 0.0400(11) Uani 1 1 d . .
H12 H 0.3506 -0.1307 0.0537 0.048 Uiso 1 1 calc R U
C13 C 0.4271(3) -0.2425(3) 0.0646(2) 0.0425(12) Uani 1 1 d . .
H13 H 0.3809 -0.2838 0.0577 0.051 Uiso 1 1 calc R U
C14 C 0.5147(3) -0.2711(3) 0.0770(2) 0.0404(12) Uani 1 1 d . .
H14 H 0.5280 -0.3318 0.0779 0.048 Uiso 1 1 calc R U
C15 C 0.5823(3) -0.2091(3) 0.0881(2) 0.0341(10) Uani 1 1 d . .
C16 C 0.6802(3) -0.2360(3) 0.1009(3) 0.0456(13) Uani 1 1 d . .
H16A H 0.7163 -0.2035 0.0734 0.055 Uiso 1 1 calc R U
H16B H 0.7004 -0.2191 0.1426 0.055 Uiso 1 1 calc R U
C18 C 0.8141(3) 0.5187(3) 0.1563(2) 0.0304(9) Uani 1 1 d . .
H18 H 0.7733 0.5629 0.1430 0.036 Uiso 1 1 calc R U
C19 C 0.9056(3) 0.5381(3) 0.17765(19) 0.0280(9) Uani 1 1 d . .
C20 C 0.9637(3) 0.5969(3) 0.1569(2) 0.0307(9) Uani 1 1 d . .
C21 C 1.0598(3) 0.5724(3) 0.1749(2) 0.0337(10) Uani 1 1 d . .
C22 C 1.0730(3) 0.4949(3) 0.2041(2) 0.0312(10) Uani 1 1 d . .
H22 H 1.1285 0.4687 0.2150 0.037 Uiso 1 1 calc R U
C23 C 0.9410(4) 0.6750(3) 0.1168(2) 0.0443(12) Uani 1 1 d . .
H23A H 0.8773 0.6765 0.1064 0.067 Uiso 1 1 calc R U
H23B H 0.9717 0.6701 0.0801 0.067 Uiso 1 1 calc R U
H23C H 0.9593 0.7289 0.1381 0.067 Uiso 1 1 calc R U
C24 C 1.1343(3) 0.6340(4) 0.1598(3) 0.0488(13) Uani 1 1 d . .
H24A H 1.1912 0.6066 0.1716 0.073 Uiso 1 1 calc R U
H24B H 1.1295 0.6892 0.1816 0.073 Uiso 1 1 calc R U
H24C H 1.1298 0.6456 0.1165 0.073 Uiso 1 1 calc R U
C25 C 0.9557(3) 0.4598(3) 0.3004(2) 0.0304(9) Uani 1 1 d . .
C26 C 1.0258(3) 0.4307(3) 0.3416(2) 0.0393(11) Uani 1 1 d . .
H26 H 1.0789 0.4090 0.3276 0.047 Uiso 1 1 calc R U
C27 C 1.0146(4) 0.4350(4) 0.4035(2) 0.0514(14) Uani 1 1 d . .
H27 H 1.0603 0.4154 0.4317 0.062 Uiso 1 1 calc R U
C28 C 0.9348(4) 0.4688(4) 0.4242(2) 0.0513(14) Uani 1 1 d . .
H28 H 0.9281 0.4719 0.4660 0.062 Uiso 1 1 calc R U
C29 C 0.8675(4) 0.4969(4) 0.3836(3) 0.0582(15) Uani 1 1 d . .
H29 H 0.8147 0.5193 0.3975 0.070 Uiso 1 1 calc R U
C30 C 0.8777(4) 0.4922(4) 0.3212(2) 0.0510(14) Uani 1 1 d . .
H30 H 0.8313 0.5111 0.2933 0.061 Uiso 1 1 calc R U
C31 C 0.7685(5) 0.7687(5) 0.3117(4) 0.086(2) Uani 1 1 d . .
H31A H 0.8329 0.7709 0.3125 0.129 Uiso 1 1 calc R U
H31B H 0.7505 0.7784 0.3524 0.129 Uiso 1 1 calc R U
H31C H 0.7430 0.8142 0.2848 0.129 Uiso 1 1 calc R U
C32 C 0.5175(5) 0.1331(5) 0.2539(3) 0.078(2) Uani 1 1 d . .
H32A H 0.4935 0.1131 0.2910 0.116 Uiso 1 1 calc R U
H32B H 0.5630 0.0921 0.2429 0.116 Uiso 1 1 calc R U
H32C H 0.4702 0.1356 0.2215 0.116 Uiso 1 1 calc R U
C33 C 0.5575(4) 0.2236(4) 0.2638(3) 0.0568(15) Uani 1 1 d . .
C34 C 0.5050(4) 0.2989(5) 0.2637(3) 0.0600(16) Uani 1 1 d . .
H34 H 0.4429 0.2935 0.2570 0.072 Uiso 1 1 calc R U
C35 C 0.5426(4) 0.3817(5) 0.2732(3) 0.0626(16) Uani 1 1 d . .
H35 H 0.5057 0.4319 0.2720 0.075 Uiso 1 1 calc R U
C36 C 0.6341(4) 0.3918(4) 0.2845(3) 0.0637(16) Uani 1 1 d . .
H36 H 0.6592 0.4481 0.2915 0.076 Uiso 1 1 calc R U
C37 C 0.6879(4) 0.3168(5) 0.2853(3) 0.0642(16) Uani 1 1 d . .
H37 H 0.7498 0.3224 0.2930 0.077 Uiso 1 1 calc R U
C38 C 0.6498(4) 0.2329(4) 0.2747(3) 0.0564(15) Uani 1 1 d . .
H38 H 0.6864 0.1827 0.2749 0.068 Uiso 1 1 calc R U
N1 N 0.5661(2) -0.1211(2) 0.08660(16) 0.0309(8) Uani 1 1 d . .
N2 N 0.5354(2) 0.0524(2) 0.08719(16) 0.0277(8) Uani 1 1 d . .
N3 N 0.5303(2) 0.1429(2) 0.08822(16) 0.0279(8) Uani 1 1 d . .
N4 N 0.6831(2) 0.1348(2) 0.11651(16) 0.0271(8) Uani 1 1 d . .
N5 N 0.7702(2) 0.2627(2) 0.14421(15) 0.0256(7) Uani 1 1 d . .
N6 N 0.7074(2) 0.4051(2) 0.13838(17) 0.0296(8) Uani 1 1 d . .
N7 N 0.7928(2) 0.4344(2) 0.15700(17) 0.0300(8) Uani 1 1 d . .
N8 N 0.7362(3) 0.6791(4) 0.2892(3) 0.0622(14) Uani 1 1 d . .
O1 O 0.6944(3) -0.3285(2) 0.09355(17) 0.0516(11) Uani 1 1 d . .
H1 H 0.706(5) -0.335(5) 0.063(3) 0.077 Uiso 1 1 d . U
O2 O 0.7070(3) 0.6305(3) 0.3267(3) 0.0880(16) Uani 1 1 d . .
O3 O 0.7398(6) 0.6616(5) 0.2374(3) 0.157(4) Uani 1 1 d . .
P1 P 0.96594(7) 0.44977(7) 0.21894(5) 0.0284(2) Uani 1 1 d . .
Cl1 Cl 0.99542(7) 0.24463(7) 0.21931(5) 0.0373(3) Uani 1 1 d . .
Cl2 Cl 0.74164(7) -0.02975(7) 0.02199(5) 0.0342(2) Uani 1 1 d . .
Cl3 Cl 0.70803(8) -0.04894(8) 0.20221(5) 0.0397(3) Uani 1 1 d . .
Zn1 Zn 0.66197(3) -0.01074(3) 0.10544(2) 0.02855(14) Uani 1 1 d . .
Pd1 Pd 0.88357(2) 0.33878(2) 0.18061(2) 0.02609(11) Uani 1 1 d . .

loop_
_atom_site_aniso_label
_atom_site_aniso_U_11
_atom_site_aniso_U_22
_atom_site_aniso_U_33
_atom_site_aniso_U_23
_atom_site_aniso_U_13
_atom_site_aniso_U_12
C2 0.027(2) 0.023(2) 0.031(2) -0.0022(17) 0.0002(17) -0.0046(17)
C4 0.025(2) 0.027(2) 0.027(2) -0.0006(17) 0.0008(17) -0.0022(17)
C5 0.027(2) 0.023(2) 0.038(2) 0.0006(18) -0.0012(18) 0.0028(17)
C6 0.026(2) 0.023(2) 0.031(2) 0.0031(17) 0.0025(17) 0.0020(16)
C7 0.027(2) 0.021(2) 0.056(3) -0.001(2) -0.005(2) -0.0040(17)
C8 0.023(2) 0.036(2) 0.055(3) -0.001(2) -0.002(2) -0.0007(19)
C9 0.029(2) 0.023(2) 0.067(3) 0.002(2) -0.005(2) 0.0027(18)
C10 0.027(2) 0.028(2) 0.031(2) -0.0009(18) -0.0039(18) -0.0037(18)
C11 0.035(2) 0.028(2) 0.029(2) -0.0014(18) -0.0007(19) -0.0114(18)
C12 0.034(2) 0.042(3) 0.043(3) 0.003(2) -0.006(2) -0.015(2)
C13 0.049(3) 0.033(3) 0.044(3) -0.001(2) -0.001(2) -0.021(2)
C14 0.055(3) 0.022(2) 0.042(3) 0.004(2) -0.006(2) -0.011(2)
C15 0.043(3) 0.024(2) 0.034(2) 0.0030(19) -0.004(2) -0.0107(19)
C16 0.051(3) 0.020(2) 0.064(3) 0.001(2) -0.011(3) -0.005(2)
C18 0.032(2) 0.026(2) 0.033(2) -0.0007(18) 0.0020(19) 0.0004(18)
C19 0.030(2) 0.026(2) 0.028(2) -0.0046(17) 0.0000(18) -0.0029(17)
C20 0.037(2) 0.024(2) 0.032(2) -0.0066(18) 0.0029(19) -0.0067(18)
C21 0.034(2) 0.033(2) 0.035(2) -0.005(2) 0.0071(19) -0.0072(19)
C22 0.024(2) 0.037(2) 0.033(2) -0.0093(19) 0.0018(18) -0.0037(18)
C23 0.053(3) 0.037(3) 0.042(3) 0.008(2) 0.002(2) -0.010(2)
C24 0.041(3) 0.047(3) 0.060(3) 0.006(3) 0.011(2) -0.016(2)
C25 0.032(2) 0.026(2) 0.033(2) -0.0023(18) 0.0000(19) -0.0057(18)
C26 0.043(3) 0.036(3) 0.039(3) 0.000(2) 0.000(2) -0.005(2)
C27 0.056(3) 0.049(3) 0.047(3) 0.001(3) -0.011(3) -0.009(3)
C28 0.061(4) 0.058(3) 0.034(3) -0.003(3) 0.006(3) -0.008(3)
C29 0.050(3) 0.079(4) 0.047(3) -0.006(3) 0.009(3) 0.009(3)
C30 0.046(3) 0.073(4) 0.034(3) 0.005(3) 0.002(2) 0.005(3)
C31 0.079(5) 0.074(5) 0.103(6) 0.011(4) -0.006(4) -0.012(4)
C32 0.083(5) 0.082(5) 0.069(4) 0.011(4) 0.009(4) -0.013(4)
C33 0.059(4) 0.068(4) 0.044(3) 0.013(3) 0.011(3) 0.005(3)
C34 0.049(3) 0.084(5) 0.047(3) 0.016(3) 0.011(3) 0.022(3)
C35 0.063(4) 0.070(4) 0.056(4) 0.014(3) 0.010(3) 0.021(3)
C36 0.075(4) 0.060(4) 0.058(4) 0.012(3) 0.020(3) 0.004(3)
C37 0.052(3) 0.084(5) 0.057(4) 0.014(3) 0.013(3) 0.004(3)
C38 0.049(3) 0.067(4) 0.055(3) 0.013(3) 0.009(3) 0.019(3)
N1 0.0311(19) 0.0310(19) 0.0300(19) 0.0017(16) -0.0009(15) -0.0077(16)
N2 0.0275(18) 0.0270(18) 0.0280(18) 0.0009(15) -0.0006(15) -0.0055(15)
N3 0.0241(17) 0.0216(17) 0.038(2) 0.0019(15) 0.0005(15) -0.0020(14)
N4 0.0263(17) 0.0183(16) 0.0360(19) 0.0018(15) -0.0011(15) -0.0029(14)
N5 0.0266(17) 0.0233(17) 0.0266(18) -0.0002(14) -0.0001(14) -0.0022(14)
N6 0.0257(17) 0.0193(17) 0.043(2) -0.0005(15) -0.0019(16) -0.0006(14)
N7 0.0256(17) 0.0266(18) 0.037(2) -0.0017(16) -0.0041(15) -0.0031(15)
N8 0.057(3) 0.073(4) 0.056(3) -0.002(3) 0.006(3) 0.025(3)
O1 0.072(3) 0.0243(17) 0.055(2) -0.0035(17) -0.018(2) 0.0057(17)
O2 0.087(3) 0.071(3) 0.112(4) 0.021(3) 0.042(3) 0.015(3)
O3 0.218(8) 0.197(8) 0.053(3) -0.032(4) -0.007(4) 0.136(6)
P1 0.0286(6) 0.0252(5) 0.0306(6) -0.0009(5) -0.0020(5) -0.0037(4)
Cl1 0.0335(6) 0.0301(5) 0.0464(6) 0.0054(5) -0.0088(5) 0.0008(4)
Cl2 0.0343(6) 0.0350(6) 0.0333(6) -0.0003(5) 0.0025(5) -0.0010(4)
Cl3 0.0444(6) 0.0362(6) 0.0363(6) 0.0051(5) -0.0095(5) -0.0097(5)
Zn1 0.0279(3) 0.0222(2) 0.0346(3) 0.0008(2) -0.0037(2) -0.00319(19)
Pd1 0.02625(17) 0.02032(17) 0.03076(18) 0.00120(13) -0.00346(13) -0.00246(12)

loop_
_atom_type_symbol
_atom_type_description
_atom_type_scat_dispersion_real
_atom_type_scat_dispersion_imag
_atom_type_scat_source
C C 0.0033 0.0016 'International Tables Vol C Tables 4.2.6.8 and 6.1.1.4'
H H 0.0000 0.0000 'International Tables Vol C Tables 4.2.6.8 and 6.1.1.4'
N N 0.0061 0.0033 'International Tables Vol C Tables 4.2.6.8 and 6.1.1.4'
O O 0.0106 0.0060 'International Tables Vol C Tables 4.2.6.8 and 6.1.1.4'
F F 0.0171 0.0103 'International Tables Vol C Tables 4.2.6.8 and 6.1.1.4'
P P 0.1023 0.0942 'International Tables Vol C Tables 4.2.6.8 and 6.1.1.4'
S S 0.1246 0.1234 'International Tables Vol C Tables 4.2.6.8 and 6.1.1.4'
Cl Cl 0.1484 0.1585 'International Tables Vol C Tables 4.2.6.8 and 6.1.1.4'
Zn Zn 0.2839 1.4301 'International Tables Vol C Tables 4.2.6.8 and 6.1.1.4'
Pd Pd -0.9988 1.0072 'International Tables Vol C Tables 4.2.6.8 and 6.1.1.4'

loop_
_geom_angle_atom_site_label_1
_geom_angle_atom_site_label_2
_geom_angle_atom_site_label_3
_geom_angle
N4 C2 N5 124.5(4)
N4 C2 C7 117.3(4)
N5 C2 C7 118.2(4)
N4 C4 N3 115.6(4)
N4 C4 C5 121.6(4)
N3 C4 C5 122.7(4)
C4 C5 C6 116.7(4)
C4 C5 H5 121.6
C6 C5 H5 121.6
N5 C6 N6 117.1(3)
N5 C6 C5 122.0(4)
N6 C6 C5 120.9(4)
C2 C7 H7A 109.5
C2 C7 H7B 109.5
H7A C7 H7B 109.5
C2 C7 H7C 109.5
H7A C7 H7C 109.5
H7B C7 H7C 109.5
N3 C8 H8A 109.5
N3 C8 H8B 109.5
H8A C8 H8B 109.5
N3 C8 H8C 109.5
H8A C8 H8C 109.5
H8B C8 H8C 109.5
N6 C9 H9A 109.5
N6 C9 H9B 109.5
H9A C9 H9B 109.5
N6 C9 H9C 109.5
H9A C9 H9C 109.5
H9B C9 H9C 109.5
N2 C10 C11 116.4(4)
N2 C10 H10 121.8
C11 C10 H10 121.8
N1 C11 C12 123.0(4)
N1 C11 C10 116.5(4)
C12 C11 C10 120.6(4)
C13 C12 C11 117.7(4)
C13 C12 H12 121.1
C11 C12 H12 121.1
C14 C13 C12 119.4(4)
C14 C13 H13 120.3
C12 C13 H13 120.3
C15 C14 C13 119.6(4)
C15 C14 H14 120.2
C13 C14 H14 120.2
N1 C15 C14 122.0(4)
N1 C15 C16 115.8(4)
C14 C15 C16 122.2(4)
O1 C16 C15 112.9(4)
O1 C16 H16A 109.0
C15 C16 H16A 109.0
O1 C16 H16B 109.0
C15 C16 H16B 109.0
H16A C16 H16B 107.8
N7 C18 C19 114.7(4)
N7 C18 H18 122.6
C19 C18 H18 122.6
C20 C19 C18 130.3(4)
C20 C19 P1 109.9(3)
C18 C19 P1 116.1(3)
C19 C20 C23 126.5(4)
C19 C20 C21 112.4(4)
C23 C20 C21 121.0(4)
C22 C21 C24 123.9(4)
C22 C21 C20 116.1(4)
C24 C21 C20 120.0(4)
C21 C22 P1 108.4(3)
C21 C22 H22 125.8
P1 C22 H22 125.8
C20 C23 H23A 109.5
C20 C23 H23B 109.5
H23A C23 H23B 109.5
C20 C23 H23C 109.5
H23A C23 H23C 109.5
H23B C23 H23C 109.5
C21 C24 H24A 109.5
C21 C24 H24B 109.5
H24A C24 H24B 109.5
C21 C24 H24C 109.5
H24A C24 H24C 109.5
H24B C24 H24C 109.5
C30 C25 C26 120.6(4)
C30 C25 P1 119.8(3)
C26 C25 P1 119.5(4)
C27 C26 C25 118.4(5)
C27 C26 H26 120.8
C25 C26 H26 120.8
C26 C27 C28 120.5(5)
C26 C27 H27 119.8
C28 C27 H27 119.8
C29 C28 C27 120.4(5)
C29 C28 H28 119.8
C27 C28 H28 119.8
C28 C29 C30 119.7(5)
C28 C29 H29 120.2
C30 C29 H29 120.2
C25 C30 C29 120.5(5)
C25 C30 H30 119.8
C29 C30 H30 119.8
N8 C31 H31A 109.5
N8 C31 H31B 109.5
H31A C31 H31B 109.5
N8 C31 H31C 109.5
H31A C31 H31C 109.5
H31B C31 H31C 109.5
C33 C32 H32A 109.5
C33 C32 H32B 109.5
H32A C32 H32B 109.5
C33 C32 H32C 109.5
H32A C32 H32C 109.5
H32B C32 H32C 109.5
C34 C33 C38 118.5(6)
C34 C33 C32 121.6(6)
C38 C33 C32 119.8(6)
C35 C34 C33 121.1(6)
C35 C34 H34 119.5
C33 C34 H34 119.5
C34 C35 C36 120.9(6)
C34 C35 H35 119.5
C36 C35 H35 119.5
C35 C36 C37 118.8(6)
C35 C36 H36 120.6
C37 C36 H36 120.6
C36 C37 C38 120.2(6)
C36 C37 H37 119.9
C38 C37 H37 119.9
C33 C38 C37 120.5(6)
C33 C38 H38 119.8
C37 C38 H38 119.8
C15 N1 C11 118.3(4)
C15 N1 Zn1 128.3(3)
C11 N1 Zn1 113.3(3)
C10 N2 N3 121.9(4)
C10 N2 Zn1 118.7(3)
N3 N2 Zn1 119.4(2)
N2 N3 C4 116.0(3)
N2 N3 C8 120.1(3)
C4 N3 C8 123.8(3)
C2 N4 C4 117.6(3)
C2 N4 Zn1 126.0(3)
C4 N4 Zn1 116.4(3)
C2 N5 C6 117.2(3)
C2 N5 Pd1 130.7(3)
C6 N5 Pd1 112.1(3)
C6 N6 N7 116.5(3)
C6 N6 C9 123.3(3)
N7 N6 C9 120.1(3)
C18 N7 N6 121.7(3)
C18 N7 Pd1 122.2(3)
N6 N7 Pd1 116.0(2)
O3 N8 O2 124.9(8)
O3 N8 C31 118.8(8)
O2 N8 C31 116.3(6)
C16 O1 H1 107(6)
C22 P1 C19 92.9(2)
C22 P1 C25 107.15(19)
C19 P1 C25 110.8(2)
C22 P1 Pd1 134.33(15)
C19 P1 Pd1 96.98(13)
C25 P1 Pd1 110.51(14)
N2 Zn1 N1 75.13(13)
N2 Zn1 N4 72.49(12)
N1 Zn1 N4 147.57(13)
N2 Zn1 Cl3 119.43(10)
N1 Zn1 Cl3 97.50(10)
N4 Zn1 Cl3 96.74(10)
N2 Zn1 Cl2 114.82(10)
N1 Zn1 Cl2 97.44(10)
N4 Zn1 Cl2 97.58(10)
Cl3 Zn1 Cl2 125.72(5)
N7 Pd1 N5 77.66(13)
N7 Pd1 P1 84.53(10)
N5 Pd1 P1 161.41(10)
N7 Pd1 Cl1 171.12(10)
N5 Pd1 Cl1 109.93(9)
P1 Pd1 Cl1 87.43(4)

loop_
_geom_bond_atom_site_label_1
_geom_bond_atom_site_label_2
_geom_bond_distance
C2 N4 1.336(5)
C2 N5 1.337(5)
C2 C7 1.488(6)
C4 N4 1.360(5)
C4 N3 1.379(5)
C4 C5 1.381(6)
C5 C6 1.383(6)
C5 H5 0.9300
C6 N5 1.359(5)
C6 N6 1.369(5)
C7 H7A 0.9600
C7 H7B 0.9600
C7 H7C 0.9600
C8 N3 1.463(5)
C8 H8A 0.9600
C8 H8B 0.9600
C8 H8C 0.9600
C9 N6 1.454(5)
C9 H9A 0.9600
C9 H9B 0.9600
C9 H9C 0.9600
C10 N2 1.287(5)
C10 C11 1.463(6)
C10 H10 0.9300
C11 N1 1.351(6)
C11 C12 1.390(6)
C12 C13 1.385(7)
C12 H12 0.9300
C13 C14 1.382(7)
C13 H13 0.9300
C14 C15 1.378(6)
C14 H14 0.9300
C15 N1 1.339(6)
C15 C16 1.520(7)
C16 O1 1.412(6)
C16 H16A 0.9700
C16 H16B 0.9700
C18 N7 1.303(5)
C18 C19 1.437(6)
C18 H18 0.9300
C19 C20 1.341(6)
C19 P1 1.801(4)
C20 C23 1.484(6)
C20 C21 1.503(6)
C21 C22 1.331(6)
C21 C24 1.503(6)
C22 P1 1.788(4)
C22 H22 0.9300
C23 H23A 0.9600
C23 H23B 0.9600
C23 H23C 0.9600
C24 H24A 0.9600
C24 H24B 0.9600
C24 H24C 0.9600
C25 C30 1.373(7)
C25 C26 1.394(6)
C25 P1 1.807(5)
C26 C27 1.379(7)
C26 H26 0.9300
C27 C28 1.402(8)
C27 H27 0.9300
C28 C29 1.354(8)
C28 H28 0.9300
C29 C30 1.386(7)
C29 H29 0.9300
C30 H30 0.9300
C31 N8 1.495(9)
C31 H31A 0.9600
C31 H31B 0.9600
C31 H31C 0.9600
C32 C33 1.491(9)
C32 H32A 0.9600
C32 H32B 0.9600
C32 H32C 0.9600
C33 C34 1.372(8)
C33 C38 1.385(8)
C34 C35 1.370(9)
C34 H34 0.9300
C35 C36 1.377(9)
C35 H35 0.9300
C36 C37 1.379(9)
C36 H36 0.9300
C37 C38 1.390(9)
C37 H37 0.9300
C38 H38 0.9300
N1 Zn1 2.203(3)
N2 N3 1.358(5)
N2 Zn1 2.122(3)
N4 Zn1 2.211(3)
N5 Pd1 2.140(3)
N6 N7 1.377(5)
N7 Pd1 2.010(3)
N8 O3 1.168(7)
N8 O2 1.204(7)
O1 H1 0.72(7)
P1 Pd1 2.1933(11)
Cl1 Pd1 2.2945(11)
Cl2 Zn1 2.2751(13)
Cl3 Zn1 2.2463(12)
